data_7131183
loop_
_publ_author_name
'Morgan, Katherine A.'
'de Veer, Michael'
'Miles, Luke A.'
'Kelderman, Cormac A. A.'
'McLean, Catriona A.'
'Masters, Colin L.'
'Barnham, Kevin J.'
'White, Jonathan M.'
'Paterson, Brett M.'
'Donnelly, Paul S.'

_publ_section_title
;
 Pre-targeting amyloid-&#x3b2; with antibodies for potential molecular
 imaging of Alzheimer's disease.
;
_journal_issue 16
_journal_name_full 'Chemical communications (Cambridge, England)'
_journal_page_first 2243
_journal_page_last 2246
_journal_paper_doi 10.1039/d2cc06850h
_journal_volume 59
_journal_year 2023
_chemical_formula_sum 'C44 H66 Cu2 N20 O3 S7'
_chemical_formula_weight 1274.66
_space_group_crystal_system monoclinic
_space_group_IT_number 14
_space_group_name_Hall '-P 2yn'
_space_group_name_H-M_alt 'P 1 21/n 1'
_atom_sites_solution_hydrogens mixed
_audit_creation_method SHELXL-2018/3
_audit_update_record
;
2022-12-12 deposited with the CCDC.	2023-01-16 downloaded from the CCDC.
;
_cell_angle_alpha 90
_cell_angle_beta 94.561(3)
_cell_angle_gamma 90
_cell_formula_units_Z 4
_cell_length_a 17.7405(7)
_cell_length_b 8.7296(3)
_cell_length_c 37.4497(12)
_cell_measurement_reflns_used 6641
_cell_measurement_temperature 130.01(10)
_cell_measurement_theta_max 75.4490
_cell_measurement_theta_min 4.1400
_cell_volume 5781.4(4)
_computing_cell_refinement 'CrysAlisPro 1.171.38.43 (Rigaku OD, 2015)'
_computing_data_collection 'CrysAlisPro 1.171.38.43 (Rigaku OD, 2015)'
_computing_data_reduction 'CrysAlisPro 1.171.38.43 (Rigaku OD, 2015)'
_computing_structure_refinement 'SHELXL-2018/3 (Sheldrick, 2018)'
_diffrn_ambient_environment N~2~
_diffrn_ambient_temperature 130.01(10)
_diffrn_detector 'CCD plate'
_diffrn_detector_area_resol_mean 10.2273
_diffrn_detector_type Atlas
_diffrn_measured_fraction_theta_full 0.999
_diffrn_measured_fraction_theta_max 0.999
_diffrn_measurement_device 'four-circle diffractometer'
_diffrn_measurement_device_type 'SuperNova, Dual, Cu at zero, Atlas'
_diffrn_measurement_method '\w scans'
_diffrn_radiation_monochromator mirror
_diffrn_radiation_probe x-ray
_diffrn_radiation_type 'Cu K\a'
_diffrn_radiation_wavelength 1.54184
_diffrn_reflns_av_R_equivalents 0.0777
_diffrn_reflns_av_unetI/netI 0.0732
_diffrn_reflns_Laue_measured_fraction_full 0.999
_diffrn_reflns_Laue_measured_fraction_max 0.999
_diffrn_reflns_limit_h_max 21
_diffrn_reflns_limit_h_min -20
_diffrn_reflns_limit_k_max 10
_diffrn_reflns_limit_k_min -10
_diffrn_reflns_limit_l_max 39
_diffrn_reflns_limit_l_min -44
_diffrn_reflns_number 38530
_diffrn_reflns_point_group_measured_fraction_full 0.999
_diffrn_reflns_point_group_measured_fraction_max 0.999
_diffrn_reflns_theta_full 67.499
_diffrn_reflns_theta_max 67.499
_diffrn_reflns_theta_min 4.178
_diffrn_source 'micro-focus sealed X-ray tube'
_diffrn_source_type 'SuperNova (Cu) X-ray Source'
_exptl_absorpt_coefficient_mu 3.743
_exptl_absorpt_correction_T_max 1.00000
_exptl_absorpt_correction_T_min 0.50562
_exptl_absorpt_correction_type multi-scan
_exptl_absorpt_process_details
;
CrysAlisPro 1.171.38.43 (Rigaku Oxford Diffraction, 2015)
Empirical absorption correction using spherical harmonics,
 implemented in SCALE3 ABSPACK scaling algorithm.
;
_exptl_crystal_colour red
_exptl_crystal_density_diffrn 1.464
_exptl_crystal_description plate
_exptl_crystal_F_000 2656
_exptl_crystal_size_max 0.210
_exptl_crystal_size_mid 0.167
_exptl_crystal_size_min 0.023
_refine_diff_density_max 0.675
_refine_diff_density_min -0.658
_refine_diff_density_rms 0.086
_refine_ls_extinction_method none
_refine_ls_goodness_of_fit_ref 0.976
_refine_ls_hydrogen_treatment mixed
_refine_ls_matrix_type full
_refine_ls_number_parameters 733
_refine_ls_number_reflns 10422
_refine_ls_number_restraints 14
_refine_ls_restrained_S_all 0.975
_refine_ls_R_factor_all 0.0782
_refine_ls_R_factor_gt 0.0546
_refine_ls_shift/su_max 0.001
_refine_ls_shift/su_mean 0.000
_refine_ls_structure_factor_coef Fsqd
_refine_ls_weighting_details 'w=1/[\s^2^(Fo^2^)+(0.0775P)^2^] where P=(Fo^2^+2Fc^2^)/3'
_refine_ls_weighting_scheme calc
_refine_ls_wR_factor_gt 0.1347
_refine_ls_wR_factor_ref 0.1497
_reflns_Friedel_coverage 0.000
_reflns_number_gt 7531
_reflns_number_total 10422
_reflns_threshold_expression 'I > 2\s(I)'
_cod_data_source_file d2cc06850h2.cif
_cod_data_source_block CuDTSETZ
_cod_depositor_comments 'Adding full bibliography for 7131183--7131184.cif.'
_cod_original_sg_symbol_H-M 'P 21/n'
_cod_database_code 7131183
_shelx_shelxl_version_number 2018/3
_chemical_oxdiff_usercomment 'KM1-121 Katherine Morgan'
_shelx_space_group_comment
;
The symmetry employed for this shelxl refinement is uniquely defined
by the following loop, which should always be used as a source of
symmetry information in preference to the above space-group names.
They are only intended as comments.
;
_oxdiff_exptl_absorpt_empirical_full_min 0.200
_oxdiff_exptl_absorpt_empirical_full_max 1.712
_oxdiff_exptl_absorpt_empirical_details
;
Empirical correction (ABSPACK) includes:
- Absorption correction using spherical harmonics
- Frame scaling
;

loop_
_space_group_symop_operation_xyz
'x, y, z'
'-x+1/2, y+1/2, -z+1/2'
'-x, -y, -z'
'x-1/2, -y-1/2, z-1/2'

loop_
_atom_site_label
_atom_site_type_symbol
_atom_site_fract_x
_atom_site_fract_y
_atom_site_fract_z
_atom_site_U_iso_or_equiv
_atom_site_adp_type
_atom_site_occupancy
_atom_site_site_symmetry_order
_atom_site_calc_flag
_atom_site_refinement_flags_posn
_atom_site_refinement_flags_adp
_atom_site_refinement_flags_occupancy
_atom_site_disorder_assembly
_atom_site_disorder_group
C1 C 0.5284(2) 0.9366(6) 0.57808(11) 0.0454(10) Uani 1 1 d . . . . .
H1A H 0.525988 1.028745 0.563079 0.068 Uiso 1 1 calc R U . . .
H1B H 0.548114 0.963549 0.602461 0.068 Uiso 1 1 calc R U . . .
H1C H 0.477658 0.892884 0.578645 0.068 Uiso 1 1 calc R U . . .
C2 C 0.5801(2) 0.8204(5) 0.56273(11) 0.0428(9) Uani 1 1 d . . . . .
H2A H 0.631238 0.865090 0.561834 0.051 Uiso 1 1 calc R U . . .
H2B H 0.584431 0.729207 0.578479 0.051 Uiso 1 1 calc R U . . .
C3 C 0.5883(2) 0.6807(5) 0.50635(10) 0.0342(8) Uani 1 1 d . . . . .
C4 C 0.7528(2) 0.4774(4) 0.50380(9) 0.0330(8) Uani 1 1 d . . . . .
C5 C 0.7796(2) 0.3768(4) 0.47554(10) 0.0326(7) Uani 1 1 d . . . . .
C6 C 0.6929(2) 0.2791(4) 0.39327(10) 0.0324(7) Uani 1 1 d . . . . .
C7 C 0.7674(2) 0.0961(5) 0.36064(11) 0.0394(9) Uani 1 1 d . . . . .
H7A H 0.756843 0.026636 0.339947 0.047 Uiso 1 1 calc R U . . .
H7B H 0.775084 0.032074 0.382448 0.047 Uiso 1 1 calc R U . . .
C8 C 0.8393(2) 0.1842(4) 0.35573(10) 0.0369(8) Uani 1 1 d . . . . .
C9 C 0.8988(2) 0.1791(5) 0.38129(10) 0.0408(9) Uani 1 1 d . . . . .
H9 H 0.894273 0.119663 0.402255 0.049 Uiso 1 1 calc R U . . .
C10 C 0.9646(2) 0.2569(5) 0.37757(10) 0.0408(9) Uani 1 1 d . . . . .
H10 H 1.004683 0.251221 0.395892 0.049 Uiso 1 1 calc R U . . .
C11 C 0.9732(2) 0.3455(5) 0.34666(10) 0.0390(9) Uani 1 1 d . . . . .
C12 C 0.9133(2) 0.3487(5) 0.31995(10) 0.0388(8) Uani 1 1 d . . . . .
H12 H 0.917916 0.405502 0.298599 0.047 Uiso 1 1 calc R U . . .
C13 C 0.8471(2) 0.2683(5) 0.32477(10) 0.0381(8) Uani 1 1 d . . . . .
H13 H 0.806559 0.271124 0.306592 0.046 Uiso 1 1 calc R U . . .
C14 C 1.0421(3) 0.4335(5) 0.34271(11) 0.0422(9) Uani 1 1 d . . . . .
C15 C 1.1654(3) 0.5784(7) 0.33592(13) 0.0577(12) Uani 1 1 d . . . . .
H15 H 1.212132 0.627607 0.332738 0.069 Uiso 1 1 calc R U . . .
C16 C 0.7964(2) 0.5021(5) 0.53959(10) 0.0379(8) Uani 1 1 d . . . . .
H16A H 0.760717 0.499203 0.558621 0.045 Uiso 1 1 calc R U . . .
H16B H 0.832820 0.417033 0.544075 0.045 Uiso 1 1 calc R U . . .
C17 C 0.8387(2) 0.6518(5) 0.54188(11) 0.0437(9) Uani 1 1 d . . . . .
H17A H 0.876791 0.652297 0.524317 0.065 Uiso 1 1 calc R U . . .
H17B H 0.863627 0.663972 0.566012 0.065 Uiso 1 1 calc R U . . .
H17C H 0.803159 0.736413 0.536797 0.065 Uiso 1 1 calc R U . . .
C18 C 0.8536(2) 0.2912(5) 0.47923(10) 0.0381(8) Uani 1 1 d . . . . .
H18A H 0.849355 0.198479 0.463987 0.046 Uiso 1 1 calc R U . . .
H18B H 0.863826 0.257549 0.504392 0.046 Uiso 1 1 calc R U . . .
C19 C 0.9199(2) 0.3877(5) 0.46859(13) 0.0486(10) Uani 1 1 d . . . . .
H19A H 0.912114 0.414347 0.443150 0.073 Uiso 1 1 calc R U . . .
H19B H 0.966882 0.329086 0.472822 0.073 Uiso 1 1 calc R U . . .
H19C H 0.923292 0.481560 0.482976 0.073 Uiso 1 1 calc R U . . .
C20 C -0.2956(18) 0.736(5) 0.7450(10) 0.093(6) Uani 0.197(14) 1 d D U P A 1
H20A H -0.307934 0.740501 0.770034 0.140 Uiso 0.197(14) 1 calc R U P A 1
H20B H -0.339673 0.699068 0.730003 0.140 Uiso 0.197(14) 1 calc R U P A 1
H20C H -0.281681 0.838239 0.737062 0.140 Uiso 0.197(14) 1 calc R U P A 1
C21 C -0.2334(13) 0.633(4) 0.7420(12) 0.069(4) Uani 0.197(14) 1 d D U P A 1
H21A H -0.238166 0.578899 0.718674 0.083 Uiso 0.197(14) 1 calc R U P A 1
H21B H -0.230850 0.556183 0.761500 0.083 Uiso 0.197(14) 1 calc R U P A 1
C20A C -0.2841(4) 0.6374(14) 0.7627(2) 0.086(3) Uani 0.803(14) 1 d D U P A 2
H20D H -0.257628 0.553845 0.775919 0.129 Uiso 0.803(14) 1 calc R U P A 2
H20E H -0.334921 0.603337 0.754012 0.129 Uiso 0.803(14) 1 calc R U P A 2
H20F H -0.288002 0.725749 0.778605 0.129 Uiso 0.803(14) 1 calc R U P A 2
C21A C -0.2428(4) 0.6802(15) 0.73287(19) 0.070(3) Uani 0.803(14) 1 d D U P A 2
H21C H -0.269988 0.763603 0.719341 0.084 Uiso 0.803(14) 1 calc R U P A 2
H21D H -0.239707 0.591428 0.716604 0.084 Uiso 0.803(14) 1 calc R U P A 2
C22 C -0.1262(2) 0.8123(6) 0.72275(11) 0.0490(11) Uani 1 1 d . . . . .
C23 C -0.1310(2) 0.9713(5) 0.63832(10) 0.0407(9) Uani 1 1 d . . . . .
C24 C -0.0778(2) 1.0785(5) 0.62323(10) 0.0386(9) Uani 1 1 d . . . . .
C25 C 0.0916(2) 1.2194(4) 0.65949(9) 0.0320(7) Uani 1 1 d . . . . .
C26 C 0.1585(3) 1.3889(5) 0.62037(10) 0.0402(9) Uani 1 1 d . . . . .
H26A H 0.190691 1.480268 0.625290 0.048 Uiso 1 1 calc R U . . .
H26B H 0.107808 1.424537 0.610904 0.048 Uiso 1 1 calc R U . . .
C27 C 0.1923(2) 1.2909(4) 0.59242(10) 0.0352(8) Uani 1 1 d . . . . .
C28 C 0.2690(2) 1.2580(5) 0.59579(10) 0.0381(8) Uani 1 1 d . . . . .
H28 H 0.300016 1.300187 0.615195 0.046 Uiso 1 1 calc R U . . .
C29 C 0.3010(2) 1.1645(5) 0.57133(10) 0.0355(8) Uani 1 1 d . . . . .
H29 H 0.353512 1.141659 0.574252 0.043 Uiso 1 1 calc R U . . .
C30 C 0.2567(2) 1.1036(4) 0.54240(10) 0.0326(7) Uani 1 1 d . . . . .
C31 C 0.1796(2) 1.1374(5) 0.53855(10) 0.0350(8) Uani 1 1 d . . . . .
H31 H 0.148771 1.096908 0.518881 0.042 Uiso 1 1 calc R U . . .
C32 C 0.1479(2) 1.2305(5) 0.56357(10) 0.0357(8) Uani 1 1 d . . . . .
H32 H 0.095347 1.253036 0.560890 0.043 Uiso 1 1 calc R U . . .
C33 C 0.2900(2) 1.0029(4) 0.51655(10) 0.0329(7) Uani 1 1 d . . . . .
C34 C 0.3483(2) 0.8163(5) 0.47401(12) 0.0441(9) Uani 1 1 d . . . . .
H34 H 0.368974 0.742807 0.458816 0.053 Uiso 1 1 calc R U . . .
C35 C -0.0893(2) 1.1380(5) 0.58572(11) 0.0453(10) Uani 1 1 d . . . . .
H35A H -0.068357 1.243020 0.584867 0.054 Uiso 1 1 calc R U . . .
H35B H -0.144119 1.143763 0.578579 0.054 Uiso 1 1 calc R U . . .
C36 C -0.0511(3) 1.0365(6) 0.55906(11) 0.0458(10) Uani 1 1 d . . . . .
H36A H 0.002684 1.025735 0.566796 0.069 Uiso 1 1 calc R U . . .
H36B H -0.056630 1.083648 0.535246 0.069 Uiso 1 1 calc R U . . .
H36C H -0.075078 0.935296 0.558096 0.069 Uiso 1 1 calc R U . . .
C37 C -0.2047(3) 0.9244(6) 0.61920(11) 0.0495(11) Uani 1 1 d . . . . .
H37A H -0.217142 0.818465 0.626095 0.059 Uiso 1 1 calc R U . . .
H37B H -0.200343 0.926375 0.593010 0.059 Uiso 1 1 calc R U . . .
C38 C -0.2672(3) 1.0321(8) 0.62861(15) 0.0742(19) Uani 1 1 d . . . . .
H38A H -0.270783 1.031426 0.654593 0.111 Uiso 1 1 calc R U . . .
H38B H -0.315397 0.998220 0.616549 0.111 Uiso 1 1 calc R U . . .
H38C H -0.255899 1.136085 0.620781 0.111 Uiso 1 1 calc R U . . .
C39 C 0.4729(4) 0.0951(9) 0.27238(16) 0.0791(18) Uani 1 1 d . . . . .
H39A H 0.448987 0.122022 0.294241 0.119 Uiso 1 1 calc R U . . .
H39B H 0.443749 0.013636 0.259668 0.119 Uiso 1 1 calc R U . . .
H39C H 0.474249 0.185418 0.256912 0.119 Uiso 1 1 calc R U . . .
C40 C 0.5466(4) -0.0905(8) 0.32026(18) 0.0756(17) Uani 1 1 d . . . . .
H40A H 0.594025 -0.127060 0.332512 0.113 Uiso 1 1 calc R U . . .
H40B H 0.516375 -0.178219 0.311166 0.113 Uiso 1 1 calc R U . . .
H40C H 0.518146 -0.032468 0.337138 0.113 Uiso 1 1 calc R U . . .
C41 C 0.3625(3) 1.4948(6) 0.70515(12) 0.0496(10) Uani 1 1 d . . . . .
H41A H 0.407230 1.461715 0.693438 0.074 Uiso 1 1 calc R U . . .
H41B H 0.377263 1.571779 0.723415 0.074 Uiso 1 1 calc R U . . .
H41C H 0.325462 1.539129 0.687261 0.074 Uiso 1 1 calc R U . . .
C42 C 0.2446(2) 1.4298(5) 0.74405(11) 0.0448(9) Uani 1 1 d . . . . .
H42A H 0.214569 1.484312 0.724949 0.067 Uiso 1 1 calc R U . . .
H42B H 0.264126 1.503242 0.762298 0.067 Uiso 1 1 calc R U . . .
H42C H 0.212672 1.354219 0.754972 0.067 Uiso 1 1 calc R U . . .
C43 C -0.0898(5) 1.0933(8) 0.83380(17) 0.087(2) Uani 1 1 d . . . . .
H43A H -0.087444 1.115855 0.808275 0.131 Uiso 1 1 calc R U . . .
H43B H -0.047847 1.144517 0.847607 0.131 Uiso 1 1 calc R U . . .
H43C H -0.137916 1.130459 0.841680 0.131 Uiso 1 1 calc R U . . .
C44 C -0.1004(5) 0.8959(9) 0.88658(15) 0.101(3) Uani 1 1 d . . . . .
H44A H -0.147028 0.952677 0.889824 0.151 Uiso 1 1 calc R U . . .
H44B H -0.057967 0.944934 0.900537 0.151 Uiso 1 1 calc R U . . .
H44C H -0.105765 0.790185 0.894808 0.151 Uiso 1 1 calc R U . . .
N1 N 0.55129(19) 0.7744(4) 0.52683(9) 0.0380(7) Uani 1 1 d . . . . .
N2 N 0.65607(18) 0.6340(4) 0.51915(8) 0.0341(7) Uani 1 1 d . . . . .
N3 N 0.68807(17) 0.5414(4) 0.49539(8) 0.0324(6) Uani 1 1 d . . . . .
N4 N 0.73233(17) 0.3660(4) 0.44732(8) 0.0304(6) Uani 1 1 d . . . . .
N5 N 0.74832(18) 0.2757(4) 0.41897(8) 0.0338(7) Uani 1 1 d . . . . .
N6 N 0.7016(2) 0.1959(4) 0.36386(9) 0.0376(7) Uani 1 1 d . . . . .
N7 N 1.0955(2) 0.4335(6) 0.37025(10) 0.0545(10) Uani 1 1 d . . . . .
N8 N 1.1595(3) 0.5069(6) 0.36641(11) 0.0609(11) Uani 1 1 d . . . . .
N9 N 1.1116(2) 0.5885(6) 0.30896(11) 0.0571(10) Uani 1 1 d . . . . .
N10 N 1.0480(2) 0.5114(5) 0.31246(10) 0.0492(9) Uani 1 1 d . . . . .
N11 N -0.1668(2) 0.7314(6) 0.74479(12) 0.0624(13) Uani 1 1 d D . . . .
N12 N -0.1541(2) 0.8297(5) 0.68933(9) 0.0488(9) Uani 1 1 d . . . . .
N13 N -0.10979(19) 0.9249(5) 0.67083(9) 0.0447(9) Uani 1 1 d . . . . .
N14 N -0.01960(18) 1.1141(4) 0.64462(8) 0.0355(7) Uani 1 1 d . . . . .
N15 N 0.03619(19) 1.2057(4) 0.63405(8) 0.0372(7) Uani 1 1 d . . . . .
N16 N 0.1517(2) 1.3053(4) 0.65374(9) 0.0368(7) Uani 1 1 d . . . . .
N17 N 0.36070(19) 0.9512(4) 0.52590(9) 0.0406(7) Uani 1 1 d . . . . .
N18 N 0.39054(19) 0.8560(5) 0.50364(10) 0.0434(8) Uani 1 1 d . . . . .
N19 N 0.2805(2) 0.8699(4) 0.46397(9) 0.0426(8) Uani 1 1 d . . . . .
N20 N 0.2500(2) 0.9683(4) 0.48589(9) 0.0395(7) Uani 1 1 d . . . . .
S1 S 0.54250(5) 0.62999(12) 0.46449(2) 0.0366(2) Uani 1 1 d . . . . .
S2 S 0.60869(5) 0.38680(12) 0.39370(2) 0.0365(2) Uani 1 1 d . . . . .
S3 S -0.03961(5) 0.88634(15) 0.74180(3) 0.0466(3) Uani 1 1 d . . . . .
S4 S 0.09454(5) 1.13424(12) 0.70248(2) 0.0350(2) Uani 1 1 d . . . . .
S5 S 0.56673(7) 0.03004(15) 0.28387(3) 0.0520(3) Uani 1 1 d . . . . .
S6 S 0.32180(5) 1.33458(12) 0.72566(2) 0.0371(2) Uani 1 1 d . . . . .
S7 S -0.08314(7) 0.89580(17) 0.84062(4) 0.0599(3) Uani 1 1 d . . . . .
Cu1 Cu 0.63877(3) 0.48591(6) 0.44830(2) 0.03025(14) Uani 1 1 d . . . . .
Cu2 Cu -0.01455(3) 1.01175(7) 0.69191(2) 0.03490(15) Uani 1 1 d . . . . .
O1 O 0.6080(3) 0.1640(5) 0.30073(10) 0.0707(11) Uani 1 1 d . . . . .
O2 O 0.28803(17) 1.2382(4) 0.69489(8) 0.0466(7) Uani 1 1 d . . . . .
O3 O -0.1516(2) 0.8224(5) 0.82187(9) 0.0620(9) Uani 1 1 d . . . . .
H1 H 0.511(3) 0.800(6) 0.5194(14) 0.048(14) Uiso 1 1 d . . . . .
H6 H 0.669(3) 0.178(6) 0.3481(14) 0.047(14) Uiso 1 1 d . . . . .
H11A H -0.153(3) 0.730(7) 0.7647(16) 0.056(16) Uiso 1 1 d . . . . .
H16 H 0.193(3) 1.307(6) 0.6705(14) 0.053(14) Uiso 1 1 d . . . . .

loop_
_atom_site_aniso_label
_atom_site_aniso_U_11
_atom_site_aniso_U_22
_atom_site_aniso_U_33
_atom_site_aniso_U_23
_atom_site_aniso_U_13
_atom_site_aniso_U_12
C1 0.034(2) 0.056(3) 0.046(2) -0.0128(19) 0.0083(17) -0.0056(19)
C2 0.040(2) 0.044(2) 0.044(2) -0.0070(17) 0.0029(17) 0.0021(18)
C3 0.0301(18) 0.035(2) 0.0378(18) 0.0014(15) 0.0036(14) -0.0037(15)
C4 0.0331(18) 0.0334(19) 0.0319(17) 0.0035(14) -0.0011(14) 0.0001(15)
C5 0.0324(18) 0.0298(19) 0.0356(18) 0.0070(14) 0.0024(14) 0.0018(14)
C6 0.0333(18) 0.0302(19) 0.0342(17) 0.0032(14) 0.0048(14) -0.0028(14)
C7 0.047(2) 0.031(2) 0.041(2) -0.0025(15) 0.0080(17) 0.0003(17)
C8 0.046(2) 0.0292(19) 0.0369(19) -0.0045(15) 0.0093(16) 0.0070(16)
C9 0.046(2) 0.041(2) 0.0364(19) 0.0093(16) 0.0110(16) 0.0137(18)
C10 0.041(2) 0.048(2) 0.0329(18) 0.0050(16) -0.0006(15) 0.0130(18)
C11 0.043(2) 0.042(2) 0.0329(18) -0.0007(16) 0.0065(15) 0.0131(17)
C12 0.045(2) 0.040(2) 0.0322(18) 0.0031(15) 0.0046(15) 0.0069(17)
C13 0.044(2) 0.038(2) 0.0320(18) 0.0002(15) 0.0050(15) 0.0052(17)
C14 0.044(2) 0.044(2) 0.038(2) -0.0029(17) 0.0053(16) 0.0072(18)
C15 0.052(3) 0.067(3) 0.054(3) -0.006(2) 0.001(2) -0.012(2)
C16 0.039(2) 0.043(2) 0.0309(18) 0.0035(15) -0.0055(15) 0.0045(17)
C17 0.045(2) 0.047(2) 0.0371(19) -0.0022(17) -0.0059(16) -0.0002(19)
C18 0.0343(19) 0.039(2) 0.0400(19) 0.0039(16) -0.0025(15) 0.0084(16)
C19 0.037(2) 0.045(3) 0.064(3) -0.004(2) 0.0058(19) 0.0052(18)
C20 0.063(9) 0.151(14) 0.068(10) -0.024(10) 0.018(9) -0.049(10)
C21 0.051(6) 0.119(10) 0.038(7) -0.004(6) 0.004(5) -0.039(6)
C20A 0.057(4) 0.147(10) 0.056(4) -0.017(5) 0.016(3) -0.053(5)
C21A 0.050(4) 0.120(8) 0.040(5) -0.003(4) 0.008(3) -0.041(4)
C22 0.0294(19) 0.077(3) 0.041(2) -0.004(2) 0.0068(16) -0.008(2)
C23 0.0304(19) 0.056(3) 0.0351(19) -0.0113(17) -0.0027(15) 0.0095(17)
C24 0.0336(19) 0.048(2) 0.0330(18) -0.0064(16) -0.0054(15) 0.0123(17)
C25 0.0388(19) 0.0288(18) 0.0282(16) -0.0011(13) 0.0006(14) 0.0051(15)
C26 0.057(2) 0.0269(19) 0.0381(19) -0.0024(15) 0.0092(17) 0.0016(17)
C27 0.045(2) 0.0270(19) 0.0349(18) 0.0055(14) 0.0087(15) -0.0018(15)
C28 0.044(2) 0.035(2) 0.0362(19) -0.0006(15) 0.0033(16) -0.0098(17)
C29 0.0299(18) 0.040(2) 0.0368(18) 0.0045(15) 0.0044(14) -0.0040(15)
C30 0.0359(19) 0.0297(19) 0.0329(17) 0.0075(14) 0.0077(14) 0.0000(15)
C31 0.0358(19) 0.035(2) 0.0343(18) 0.0030(15) 0.0014(14) 0.0004(15)
C32 0.0348(19) 0.033(2) 0.0391(19) 0.0039(15) 0.0041(15) 0.0085(15)
C33 0.0315(18) 0.0336(19) 0.0339(17) 0.0013(14) 0.0045(14) -0.0008(15)
C34 0.040(2) 0.046(2) 0.048(2) -0.0065(18) 0.0127(17) -0.0002(18)
C35 0.043(2) 0.053(3) 0.038(2) 0.0015(18) -0.0113(17) 0.0122(19)
C36 0.046(2) 0.055(3) 0.0355(19) 0.0028(18) -0.0067(17) 0.0081(19)
C37 0.040(2) 0.069(3) 0.038(2) -0.011(2) -0.0062(17) 0.004(2)
C38 0.030(2) 0.127(6) 0.064(3) -0.040(3) -0.011(2) 0.015(3)
C39 0.063(4) 0.109(5) 0.064(3) -0.012(3) -0.003(3) 0.012(3)
C40 0.071(4) 0.066(4) 0.092(4) 0.005(3) 0.026(3) -0.003(3)
C41 0.053(3) 0.051(3) 0.045(2) 0.0045(19) 0.0047(19) -0.015(2)
C42 0.043(2) 0.045(2) 0.046(2) -0.0059(18) 0.0011(17) 0.0008(18)
C43 0.115(6) 0.066(4) 0.076(4) 0.009(3) -0.026(4) -0.021(4)
C44 0.166(8) 0.088(5) 0.044(3) 0.007(3) -0.016(4) -0.035(5)
N1 0.0293(17) 0.0419(19) 0.0430(18) -0.0033(14) 0.0032(14) 0.0022(14)
N2 0.0336(16) 0.0368(17) 0.0315(14) -0.0035(12) 0.0011(12) 0.0021(13)
N3 0.0303(15) 0.0344(17) 0.0321(14) 0.0014(12) 0.0005(12) -0.0021(12)
N4 0.0313(15) 0.0303(16) 0.0296(14) 0.0009(12) 0.0016(11) 0.0014(12)
N5 0.0363(16) 0.0300(16) 0.0358(15) 0.0012(12) 0.0078(12) -0.0001(13)
N6 0.0397(18) 0.0377(19) 0.0355(16) -0.0010(13) 0.0033(14) -0.0026(14)
N7 0.045(2) 0.078(3) 0.0398(18) 0.0029(18) -0.0025(15) -0.002(2)
N8 0.053(2) 0.082(3) 0.046(2) 0.002(2) -0.0050(17) -0.011(2)
N9 0.051(2) 0.070(3) 0.049(2) 0.0047(19) -0.0015(17) -0.006(2)
N10 0.0421(19) 0.058(2) 0.0469(19) 0.0092(17) 0.0008(15) -0.0025(17)
N11 0.043(2) 0.101(4) 0.044(2) -0.003(2) 0.0060(17) -0.026(2)
N12 0.0307(17) 0.076(3) 0.0398(18) -0.0083(17) 0.0035(14) -0.0067(17)
N13 0.0272(16) 0.070(3) 0.0362(17) -0.0095(16) 0.0007(13) -0.0006(16)
N14 0.0340(16) 0.0426(19) 0.0290(14) -0.0018(12) -0.0022(12) 0.0106(14)
N15 0.0368(17) 0.0415(19) 0.0332(15) 0.0000(13) 0.0014(13) 0.0075(14)
N16 0.0412(18) 0.0350(18) 0.0342(16) -0.0025(13) 0.0032(13) -0.0006(14)
N17 0.0286(16) 0.047(2) 0.0463(18) -0.0020(15) 0.0044(13) 0.0029(14)
N18 0.0298(16) 0.052(2) 0.0489(19) -0.0006(16) 0.0083(14) 0.0016(15)
N19 0.0441(19) 0.047(2) 0.0366(16) -0.0042(14) 0.0049(14) 0.0014(16)
N20 0.0379(17) 0.0430(19) 0.0374(16) 0.0004(14) 0.0026(13) 0.0048(14)
S1 0.0259(4) 0.0486(6) 0.0351(4) -0.0024(4) 0.0005(3) 0.0027(4)
S2 0.0311(4) 0.0440(5) 0.0336(4) -0.0035(4) -0.0017(3) -0.0023(4)
S3 0.0275(4) 0.0768(8) 0.0348(5) 0.0063(4) -0.0011(3) -0.0100(5)
S4 0.0307(4) 0.0449(5) 0.0289(4) 0.0027(3) -0.0021(3) -0.0011(4)
S5 0.0484(6) 0.0558(7) 0.0517(6) -0.0123(5) 0.0041(5) -0.0075(5)
S6 0.0341(4) 0.0408(5) 0.0357(4) 0.0024(4) -0.0026(3) -0.0001(4)
S7 0.0511(7) 0.0653(8) 0.0617(7) -0.0076(6) -0.0051(5) 0.0001(6)
Cu1 0.0257(3) 0.0351(3) 0.0296(3) 0.0005(2) -0.00011(19) -0.0002(2)
Cu2 0.0243(3) 0.0508(4) 0.0291(3) 0.0001(2) -0.00112(19) 0.0014(2)
O1 0.094(3) 0.058(2) 0.055(2) -0.0018(17) -0.0229(19) -0.019(2)
O2 0.0430(16) 0.0442(17) 0.0521(16) -0.0110(13) 0.0007(13) -0.0027(13)
O3 0.058(2) 0.082(3) 0.0462(17) -0.0076(16) 0.0068(15) -0.0213(19)

loop_
_atom_type_symbol
_atom_type_description
_atom_type_scat_dispersion_real
_atom_type_scat_dispersion_imag
_atom_type_scat_source
C C 0.0181 0.0091 'International Tables Vol C Tables 4.2.6.8 and 6.1.1.4'
H H 0.0000 0.0000 'International Tables Vol C Tables 4.2.6.8 and 6.1.1.4'
N N 0.0311 0.0180 'International Tables Vol C Tables 4.2.6.8 and 6.1.1.4'
S S 0.3331 0.5567 'International Tables Vol C Tables 4.2.6.8 and 6.1.1.4'
Cu Cu -1.9646 0.5888 'International Tables Vol C Tables 4.2.6.8 and 6.1.1.4'
O O 0.0492 0.0322 'International Tables Vol C Tables 4.2.6.8 and 6.1.1.4'

loop_
_geom_angle_atom_site_label_1
_geom_angle_atom_site_label_2
_geom_angle_atom_site_label_3
_geom_angle
_geom_angle_site_symmetry_1
_geom_angle_site_symmetry_3
_geom_angle_publ_flag
C2 C1 H1A 109.5 . . ?
C2 C1 H1B 109.5 . . ?
H1A C1 H1B 109.5 . . ?
C2 C1 H1C 109.5 . . ?
H1A C1 H1C 109.5 . . ?
H1B C1 H1C 109.5 . . ?
N1 C2 C1 110.9(4) . . ?
N1 C2 H2A 109.5 . . ?
C1 C2 H2A 109.5 . . ?
N1 C2 H2B 109.5 . . ?
C1 C2 H2B 109.5 . . ?
H2A C2 H2B 108.0 . . ?
N2 C3 N1 117.2(3) . . ?
N2 C3 S1 125.9(3) . . ?
N1 C3 S1 116.9(3) . . ?
N3 C4 C5 114.2(3) . . ?
N3 C4 C16 122.5(4) . . ?
C5 C4 C16 123.3(3) . . ?
N4 C5 C4 113.7(3) . . ?
N4 C5 C18 122.7(3) . . ?
C4 C5 C18 123.7(3) . . ?
N5 C6 N6 117.4(4) . . ?
N5 C6 S2 125.9(3) . . ?
N6 C6 S2 116.7(3) . . ?
N6 C7 C8 113.0(3) . . ?
N6 C7 H7A 109.0 . . ?
C8 C7 H7A 109.0 . . ?
N6 C7 H7B 109.0 . . ?
C8 C7 H7B 109.0 . . ?
H7A C7 H7B 107.8 . . ?
C9 C8 C13 118.6(4) . . ?
C9 C8 C7 120.6(4) . . ?
C13 C8 C7 120.7(4) . . ?
C10 C9 C8 122.0(4) . . ?
C10 C9 H9 119.0 . . ?
C8 C9 H9 119.0 . . ?
C9 C10 C11 120.3(4) . . ?
C9 C10 H10 119.8 . . ?
C11 C10 H10 119.8 . . ?
C12 C11 C10 118.2(4) . . ?
C12 C11 C14 120.7(4) . . ?
C10 C11 C14 121.2(4) . . ?
C13 C12 C11 119.8(4) . . ?
C13 C12 H12 120.1 . . ?
C11 C12 H12 120.1 . . ?
C8 C13 C12 121.0(4) . . ?
C8 C13 H13 119.5 . . ?
C12 C13 H13 119.5 . . ?
N10 C14 N7 123.6(4) . . ?
N10 C14 C11 118.5(4) . . ?
N7 C14 C11 117.8(4) . . ?
N8 C15 N9 126.0(5) . . ?
N8 C15 H15 117.0 . . ?
N9 C15 H15 117.0 . . ?
C17 C16 C4 113.1(3) . . ?
C17 C16 H16A 109.0 . . ?
C4 C16 H16A 109.0 . . ?
C17 C16 H16B 109.0 . . ?
C4 C16 H16B 109.0 . . ?
H16A C16 H16B 107.8 . . ?
C16 C17 H17A 109.5 . . ?
C16 C17 H17B 109.5 . . ?
H17A C17 H17B 109.5 . . ?
C16 C17 H17C 109.5 . . ?
H17A C17 H17C 109.5 . . ?
H17B C17 H17C 109.5 . . ?
C5 C18 C19 112.7(3) . . ?
C5 C18 H18A 109.0 . . ?
C19 C18 H18A 109.0 . . ?
C5 C18 H18B 109.0 . . ?
C19 C18 H18B 109.0 . . ?
H18A C18 H18B 107.8 . . ?
C18 C19 H19A 109.5 . . ?
C18 C19 H19B 109.5 . . ?
H19A C19 H19B 109.5 . . ?
C18 C19 H19C 109.5 . . ?
H19A C19 H19C 109.5 . . ?
H19B C19 H19C 109.5 . . ?
C21 C20 H20A 109.5 . . ?
C21 C20 H20B 109.5 . . ?
H20A C20 H20B 109.5 . . ?
C21 C20 H20C 109.5 . . ?
H20A C20 H20C 109.5 . . ?
H20B C20 H20C 109.5 . . ?
C20 C21 N11 104(2) . . ?
C20 C21 H21A 110.9 . . ?
N11 C21 H21A 110.9 . . ?
C20 C21 H21B 110.9 . . ?
N11 C21 H21B 110.9 . . ?
H21A C21 H21B 108.9 . . ?
C21A C20A H20D 109.5 . . ?
C21A C20A H20E 109.5 . . ?
H20D C20A H20E 109.5 . . ?
C21A C20A H20F 109.5 . . ?
H20D C20A H20F 109.5 . . ?
H20E C20A H20F 109.5 . . ?
C20A C21A N11 111.0(6) . . ?
C20A C21A H21C 109.4 . . ?
N11 C21A H21C 109.4 . . ?
C20A C21A H21D 109.4 . . ?
N11 C21A H21D 109.4 . . ?
H21C C21A H21D 108.0 . . ?
N12 C22 N11 117.8(4) . . ?
N12 C22 S3 126.3(4) . . ?
N11 C22 S3 115.9(3) . . ?
N13 C23 C24 114.1(4) . . ?
N13 C23 C37 122.3(4) . . ?
C24 C23 C37 123.5(4) . . ?
N14 C24 C23 114.8(4) . . ?
N14 C24 C35 122.7(4) . . ?
C23 C24 C35 122.5(4) . . ?
N15 C25 N16 119.5(3) . . ?
N15 C25 S4 125.8(3) . . ?
N16 C25 S4 114.6(3) . . ?
N16 C26 C27 112.0(3) . . ?
N16 C26 H26A 109.2 . . ?
C27 C26 H26A 109.2 . . ?
N16 C26 H26B 109.2 . . ?
C27 C26 H26B 109.2 . . ?
H26A C26 H26B 107.9 . . ?
C28 C27 C32 118.9(4) . . ?
C28 C27 C26 119.7(4) . . ?
C32 C27 C26 121.4(4) . . ?
C29 C28 C27 120.9(4) . . ?
C29 C28 H28 119.5 . . ?
C27 C28 H28 119.5 . . ?
C28 C29 C30 120.3(4) . . ?
C28 C29 H29 119.9 . . ?
C30 C29 H29 119.9 . . ?
C29 C30 C31 119.2(4) . . ?
C29 C30 C33 120.6(4) . . ?
C31 C30 C33 120.1(4) . . ?
C32 C31 C30 119.9(4) . . ?
C32 C31 H31 120.0 . . ?
C30 C31 H31 120.0 . . ?
C27 C32 C31 120.7(4) . . ?
C27 C32 H32 119.7 . . ?
C31 C32 H32 119.7 . . ?
N20 C33 N17 124.4(4) . . ?
N20 C33 C30 119.2(3) . . ?
N17 C33 C30 116.3(3) . . ?
N19 C34 N18 125.7(4) . . ?
N19 C34 H34 117.1 . . ?
N18 C34 H34 117.1 . . ?
C24 C35 C36 112.1(4) . . ?
C24 C35 H35A 109.2 . . ?
C36 C35 H35A 109.2 . . ?
C24 C35 H35B 109.2 . . ?
C36 C35 H35B 109.2 . . ?
H35A C35 H35B 107.9 . . ?
C35 C36 H36A 109.5 . . ?
C35 C36 H36B 109.5 . . ?
H36A C36 H36B 109.5 . . ?
C35 C36 H36C 109.5 . . ?
H36A C36 H36C 109.5 . . ?
H36B C36 H36C 109.5 . . ?
C23 C37 C38 110.3(4) . . ?
C23 C37 H37A 109.6 . . ?
C38 C37 H37A 109.6 . . ?
C23 C37 H37B 109.6 . . ?
C38 C37 H37B 109.6 . . ?
H37A C37 H37B 108.1 . . ?
C37 C38 H38A 109.5 . . ?
C37 C38 H38B 109.5 . . ?
H38A C38 H38B 109.5 . . ?
C37 C38 H38C 109.5 . . ?
H38A C38 H38C 109.5 . . ?
H38B C38 H38C 109.5 . . ?
S5 C39 H39A 109.5 . . ?
S5 C39 H39B 109.5 . . ?
H39A C39 H39B 109.5 . . ?
S5 C39 H39C 109.5 . . ?
H39A C39 H39C 109.5 . . ?
H39B C39 H39C 109.5 . . ?
S5 C40 H40A 109.5 . . ?
S5 C40 H40B 109.5 . . ?
H40A C40 H40B 109.5 . . ?
S5 C40 H40C 109.5 . . ?
H40A C40 H40C 109.5 . . ?
H40B C40 H40C 109.5 . . ?
S6 C41 H41A 109.5 . . ?
S6 C41 H41B 109.5 . . ?
H41A C41 H41B 109.5 . . ?
S6 C41 H41C 109.5 . . ?
H41A C41 H41C 109.5 . . ?
H41B C41 H41C 109.5 . . ?
S6 C42 H42A 109.5 . . ?
S6 C42 H42B 109.5 . . ?
H42A C42 H42B 109.5 . . ?
S6 C42 H42C 109.5 . . ?
H42A C42 H42C 109.5 . . ?
H42B C42 H42C 109.5 . . ?
S7 C43 H43A 109.5 . . ?
S7 C43 H43B 109.5 . . ?
H43A C43 H43B 109.5 . . ?
S7 C43 H43C 109.5 . . ?
H43A C43 H43C 109.5 . . ?
H43B C43 H43C 109.5 . . ?
S7 C44 H44A 109.5 . . ?
S7 C44 H44B 109.5 . . ?
H44A C44 H44B 109.5 . . ?
S7 C44 H44C 109.5 . . ?
H44A C44 H44C 109.5 . . ?
H44B C44 H44C 109.5 . . ?
C3 N1 C2 123.3(3) . . ?
C3 N1 H1 117(4) . . ?
C2 N1 H1 120(4) . . ?
C3 N2 N3 111.1(3) . . ?
C4 N3 N2 120.4(3) . . ?
C4 N3 Cu1 115.8(3) . . ?
N2 N3 Cu1 123.7(2) . . ?
C5 N4 N5 120.8(3) . . ?
C5 N4 Cu1 116.0(3) . . ?
N5 N4 Cu1 123.2(2) . . ?
C6 N5 N4 111.3(3) . . ?
C6 N6 C7 122.2(3) . . ?
C6 N6 H6 126(4) . . ?
C7 N6 H6 110(4) . . ?
N8 N7 C14 118.4(4) . . ?
C15 N8 N7 116.9(4) . . ?
N10 N9 C15 116.9(4) . . ?
N9 N10 C14 117.9(4) . . ?
C22 N11 C21A 120.2(5) . . ?
C22 N11 C21 137.6(17) . . ?
C22 N11 H11A 118(5) . . ?
C21A N11 H11A 121(5) . . ?
C21 N11 H11A 105(5) . . ?
C22 N12 N13 111.2(4) . . ?
C23 N13 N12 121.6(4) . . ?
C23 N13 Cu2 115.4(3) . . ?
N12 N13 Cu2 122.9(3) . . ?
C24 N14 N15 121.7(3) . . ?
C24 N14 Cu2 115.0(3) . . ?
N15 N14 Cu2 123.1(2) . . ?
C25 N15 N14 111.2(3) . . ?
C25 N16 C26 122.7(3) . . ?
C25 N16 H16 120(3) . . ?
C26 N16 H16 117(3) . . ?
N18 N17 C33 117.2(3) . . ?
N17 N18 C34 117.6(4) . . ?
C34 N19 N20 117.4(4) . . ?
N19 N20 C33 117.5(3) . . ?
C3 S1 Cu1 94.24(13) . . ?
C6 S2 Cu1 94.22(13) . . ?
C22 S3 Cu2 93.77(16) . . ?
C25 S4 Cu2 94.47(14) . . ?
O1 S5 C39 105.7(3) . . ?
O1 S5 C40 105.1(3) . . ?
C39 S5 C40 97.6(3) . . ?
O2 S6 C41 105.0(2) . . ?
O2 S6 C42 106.45(19) . . ?
C41 S6 C42 98.7(2) . . ?
O3 S7 C43 108.1(3) . . ?
O3 S7 C44 105.0(3) . . ?
C43 S7 C44 97.3(4) . . ?
N4 Cu1 N3 80.32(13) . . ?
N4 Cu1 S1 165.05(9) . . ?
N3 Cu1 S1 85.03(10) . . ?
N4 Cu1 S2 85.28(9) . . ?
N3 Cu1 S2 165.60(10) . . ?
S1 Cu1 S2 109.35(4) . . ?
N13 Cu2 N14 80.68(15) . . ?
N13 Cu2 S4 165.95(12) . . ?
N14 Cu2 S4 85.34(11) . . ?
N13 Cu2 S3 85.69(12) . . ?
N14 Cu2 S3 165.68(10) . . ?
S4 Cu2 S3 108.35(4) . . ?

loop_
_geom_bond_atom_site_label_1
_geom_bond_atom_site_label_2
_geom_bond_distance
_geom_bond_site_symmetry_2
_geom_bond_publ_flag
C1 C2 1.512(6) . ?
C1 H1A 0.9800 . ?
C1 H1B 0.9800 . ?
C1 H1C 0.9800 . ?
C2 N1 1.456(5) . ?
C2 H2A 0.9900 . ?
C2 H2B 0.9900 . ?
C3 N2 1.323(5) . ?
C3 N1 1.330(5) . ?
C3 S1 1.764(4) . ?
C4 N3 1.294(5) . ?
C4 C5 1.482(5) . ?
C4 C16 1.508(5) . ?
C5 N4 1.299(5) . ?
C5 C18 1.508(5) . ?
C6 N5 1.321(5) . ?
C6 N6 1.338(5) . ?
C6 S2 1.766(4) . ?
C7 N6 1.470(5) . ?
C7 C8 1.513(6) . ?
C7 H7A 0.9900 . ?
C7 H7B 0.9900 . ?
C8 C9 1.368(6) . ?
C8 C13 1.388(6) . ?
C9 C10 1.366(6) . ?
C9 H9 0.9500 . ?
C10 C11 1.411(6) . ?
C10 H10 0.9500 . ?
C11 C12 1.400(6) . ?
C11 C14 1.461(6) . ?
C12 C13 1.393(6) . ?
C12 H12 0.9500 . ?
C13 H13 0.9500 . ?
C14 N10 1.333(6) . ?
C14 N7 1.344(6) . ?
C15 N8 1.313(7) . ?
C15 N9 1.335(7) . ?
C15 H15 0.9500 . ?
C16 C17 1.506(6) . ?
C16 H16A 0.9900 . ?
C16 H16B 0.9900 . ?
C17 H17A 0.9800 . ?
C17 H17B 0.9800 . ?
C17 H17C 0.9800 . ?
C18 C19 1.524(6) . ?
C18 H18A 0.9900 . ?
C18 H18B 0.9900 . ?
C19 H19A 0.9800 . ?
C19 H19B 0.9800 . ?
C19 H19C 0.9800 . ?
C20 C21 1.434(11) . ?
C20 H20A 0.9800 . ?
C20 H20B 0.9800 . ?
C20 H20C 0.9800 . ?
C21 N11 1.459(8) . ?
C21 H21A 0.9900 . ?
C21 H21B 0.9900 . ?
C20A C21A 1.434(9) . ?
C20A H20D 0.9800 . ?
C20A H20E 0.9800 . ?
C20A H20F 0.9800 . ?
C21A N11 1.457(7) . ?
C21A H21C 0.9900 . ?
C21A H21D 0.9900 . ?
C22 N12 1.318(6) . ?
C22 N11 1.339(6) . ?
C22 S3 1.764(4) . ?
C23 N13 1.310(6) . ?
C23 C24 1.473(7) . ?
C23 C37 1.497(6) . ?
C24 N14 1.293(5) . ?
C24 C35 1.497(5) . ?
C25 N15 1.319(5) . ?
C25 N16 1.335(5) . ?
C25 S4 1.770(4) . ?
C26 N16 1.460(5) . ?
C26 C27 1.512(5) . ?
C26 H26A 0.9900 . ?
C26 H26B 0.9900 . ?
C27 C28 1.386(6) . ?
C27 C32 1.390(6) . ?
C28 C29 1.382(6) . ?
C28 H28 0.9500 . ?
C29 C30 1.393(6) . ?
C29 H29 0.9500 . ?
C30 C31 1.395(5) . ?
C30 C33 1.467(5) . ?
C31 C32 1.393(6) . ?
C31 H31 0.9500 . ?
C32 H32 0.9500 . ?
C33 N20 1.336(5) . ?
C33 N17 1.353(5) . ?
C34 N19 1.318(6) . ?
C34 N18 1.334(6) . ?
C34 H34 0.9500 . ?
C35 C36 1.532(6) . ?
C35 H35A 0.9900 . ?
C35 H35B 0.9900 . ?
C36 H36A 0.9800 . ?
C36 H36B 0.9800 . ?
C36 H36C 0.9800 . ?
C37 C38 1.517(7) . ?
C37 H37A 0.9900 . ?
C37 H37B 0.9900 . ?
C38 H38A 0.9800 . ?
C38 H38B 0.9800 . ?
C38 H38C 0.9800 . ?
C39 S5 1.779(6) . ?
C39 H39A 0.9800 . ?
C39 H39B 0.9800 . ?
C39 H39C 0.9800 . ?
C40 S5 1.780(6) . ?
C40 H40A 0.9800 . ?
C40 H40B 0.9800 . ?
C40 H40C 0.9800 . ?
C41 S6 1.776(4) . ?
C41 H41A 0.9800 . ?
C41 H41B 0.9800 . ?
C41 H41C 0.9800 . ?
C42 S6 1.787(4) . ?
C42 H42A 0.9800 . ?
C42 H42B 0.9800 . ?
C42 H42C 0.9800 . ?
C43 S7 1.746(7) . ?
C43 H43A 0.9800 . ?
C43 H43B 0.9800 . ?
C43 H43C 0.9800 . ?
C44 S7 1.772(6) . ?
C44 H44A 0.9800 . ?
C44 H44B 0.9800 . ?
C44 H44C 0.9800 . ?
N1 H1 0.78(6) . ?
N2 N3 1.360(5) . ?
N3 Cu1 1.965(3) . ?
N4 N5 1.370(4) . ?
N4 Cu1 1.965(3) . ?
N6 H6 0.81(5) . ?
N7 N8 1.322(6) . ?
N9 N10 1.329(6) . ?
N11 H11A 0.76(6) . ?
N12 N13 1.370(6) . ?
N13 Cu2 1.960(3) . ?
N14 N15 1.356(5) . ?
N14 Cu2 1.979(3) . ?
N16 H16 0.93(6) . ?
N17 N18 1.317(5) . ?
N19 N20 1.332(5) . ?
S1 Cu1 2.2430(11) . ?
S2 Cu1 2.2453(10) . ?
S3 Cu2 2.2404(11) . ?
S4 Cu2 2.2189(11) . ?
S5 O1 1.493(4) . ?
S6 O2 1.512(3) . ?
S7 O3 1.497(4) . ?

loop_
_geom_hbond_atom_site_label_D
_geom_hbond_atom_site_label_H
_geom_hbond_atom_site_label_A
_geom_hbond_distance_DH
_geom_hbond_distance_HA
_geom_hbond_distance_DA
_geom_hbond_angle_DHA
_geom_hbond_site_symmetry_A
_geom_hbond_publ_flag
C42 H42B S4 0.98 2.97 3.799(4) 143.3 2_556 yes
C42 H42C O1 0.98 2.63 3.444(7) 140.7 4_576 yes
C41 H41B S4 0.98 2.83 3.690(5) 146.3 2_556 yes
C41 H41B O1 0.98 2.50 3.036(6) 114.2 3_676 yes
C15 H15 O3 0.95 2.52 3.442(7) 163.1 4_775 yes
C40 H40A O2 0.98 2.59 3.296(7) 128.9 3_666 yes
C40 H40B S7 0.98 2.87 3.641(6) 136.0 4_665 yes
C44 H44B S1 0.98 2.94 3.717(7) 136.6 4_576 yes
N1 H1 N18 0.78(6) 2.23(6) 3.000(5) 173(5) . yes
N6 H6 O1 0.81(5) 2.00(5) 2.792(5) 164(5) . yes
N16 H16 S6 0.93(6) 2.96(6) 3.891(4) 176(4) . yes
N16 H16 O2 0.93(6) 1.95(6) 2.824(5) 157(5) . yes
N11 H11A O3 0.76(6) 2.29(6) 2.985(5) 153(6) . yes
N1 H1 N18 0.78(6) 2.23(6) 3.000(5) 173(5) . yes
N6 H6 O1 0.81(5) 2.00(5) 2.792(5) 164(5) . yes
N16 H16 S6 0.93(6) 2.96(6) 3.891(4) 176(4) . yes
N16 H16 O2 0.93(6) 1.95(6) 2.824(5) 157(5) . yes
N11 H11A O3 0.76(6) 2.29(6) 2.985(5) 153(6) . yes

loop_
_geom_torsion_atom_site_label_1
_geom_torsion_atom_site_label_2
_geom_torsion_atom_site_label_3
_geom_torsion_atom_site_label_4
_geom_torsion
_geom_torsion_site_symmetry_1
_geom_torsion_site_symmetry_2
_geom_torsion_site_symmetry_3
_geom_torsion_site_symmetry_4
_geom_torsion_publ_flag
N3 C4 C5 N4 -2.0(5) . . . . ?
C16 C4 C5 N4 177.2(4) . . . . ?
N3 C4 C5 C18 179.6(3) . . . . ?
C16 C4 C5 C18 -1.3(6) . . . . ?
N6 C7 C8 C9 115.2(4) . . . . ?
N6 C7 C8 C13 -66.7(5) . . . . ?
C13 C8 C9 C10 1.6(6) . . . . ?
C7 C8 C9 C10 179.7(4) . . . . ?
C8 C9 C10 C11 -0.3(6) . . . . ?
C9 C10 C11 C12 -1.2(6) . . . . ?
C9 C10 C11 C14 178.0(4) . . . . ?
C10 C11 C12 C13 1.4(6) . . . . ?
C14 C11 C12 C13 -177.8(4) . . . . ?
C9 C8 C13 C12 -1.3(6) . . . . ?
C7 C8 C13 C12 -179.5(4) . . . . ?
C11 C12 C13 C8 -0.2(6) . . . . ?
C12 C11 C14 N10 -2.9(6) . . . . ?
C10 C11 C14 N10 178.0(4) . . . . ?
C12 C11 C14 N7 175.8(4) . . . . ?
C10 C11 C14 N7 -3.3(6) . . . . ?
N3 C4 C16 C17 -79.4(5) . . . . ?
C5 C4 C16 C17 101.5(4) . . . . ?
N4 C5 C18 C19 96.0(5) . . . . ?
C4 C5 C18 C19 -85.7(5) . . . . ?
N13 C23 C24 N14 -2.0(5) . . . . ?
C37 C23 C24 N14 175.2(4) . . . . ?
N13 C23 C24 C35 176.4(4) . . . . ?
C37 C23 C24 C35 -6.3(6) . . . . ?
N16 C26 C27 C28 -74.2(5) . . . . ?
N16 C26 C27 C32 104.7(4) . . . . ?
C32 C27 C28 C29 -1.1(6) . . . . ?
C26 C27 C28 C29 177.8(4) . . . . ?
C27 C28 C29 C30 1.0(6) . . . . ?
C28 C29 C30 C31 -0.4(6) . . . . ?
C28 C29 C30 C33 -179.3(4) . . . . ?
C29 C30 C31 C32 -0.3(6) . . . . ?
C33 C30 C31 C32 178.7(3) . . . . ?
C28 C27 C32 C31 0.5(6) . . . . ?
C26 C27 C32 C31 -178.4(4) . . . . ?
C30 C31 C32 C27 0.2(6) . . . . ?
C29 C30 C33 N20 -168.2(4) . . . . ?
C31 C30 C33 N20 12.9(5) . . . . ?
C29 C30 C33 N17 11.8(5) . . . . ?
C31 C30 C33 N17 -167.1(4) . . . . ?
N14 C24 C35 C36 87.6(5) . . . . ?
C23 C24 C35 C36 -90.7(5) . . . . ?
N13 C23 C37 C38 86.5(6) . . . . ?
C24 C23 C37 C38 -90.5(5) . . . . ?
N2 C3 N1 C2 -3.1(6) . . . . ?
S1 C3 N1 C2 176.9(3) . . . . ?
C1 C2 N1 C3 175.6(4) . . . . ?
N1 C3 N2 N3 -178.9(3) . . . . ?
S1 C3 N2 N3 1.0(5) . . . . ?
C5 C4 N3 N2 178.6(3) . . . . ?
C16 C4 N3 N2 -0.6(6) . . . . ?
C5 C4 N3 Cu1 2.0(4) . . . . ?
C16 C4 N3 Cu1 -177.1(3) . . . . ?
C3 N2 N3 C4 -176.3(3) . . . . ?
C3 N2 N3 Cu1 0.0(4) . . . . ?
C4 C5 N4 N5 -179.2(3) . . . . ?
C18 C5 N4 N5 -0.7(6) . . . . ?
C4 C5 N4 Cu1 1.0(4) . . . . ?
C18 C5 N4 Cu1 179.5(3) . . . . ?
N6 C6 N5 N4 179.8(3) . . . . ?
S2 C6 N5 N4 1.1(5) . . . . ?
C5 N4 N5 C6 179.3(3) . . . . ?
Cu1 N4 N5 C6 -0.8(4) . . . . ?
N5 C6 N6 C7 3.9(6) . . . . ?
S2 C6 N6 C7 -177.3(3) . . . . ?
C8 C7 N6 C6 -72.7(5) . . . . ?
N10 C14 N7 N8 -4.4(8) . . . . ?
C11 C14 N7 N8 177.0(4) . . . . ?
N9 C15 N8 N7 2.6(9) . . . . ?
C14 N7 N8 C15 1.8(8) . . . . ?
N8 C15 N9 N10 -4.3(9) . . . . ?
C15 N9 N10 C14 1.5(7) . . . . ?
N7 C14 N10 N9 2.7(7) . . . . ?
C11 C14 N10 N9 -178.7(4) . . . . ?
N12 C22 N11 C21A -6.8(10) . . . . ?
S3 C22 N11 C21A 173.0(7) . . . . ?
N12 C22 N11 C21 10(3) . . . . ?
S3 C22 N11 C21 -170(2) . . . . ?
C20A C21A N11 C22 -162.8(9) . . . . ?
C20 C21 N11 C22 -89(4) . . . . ?
N11 C22 N12 N13 175.0(5) . . . . ?
S3 C22 N12 N13 -4.7(7) . . . . ?
C24 C23 N13 N12 177.4(4) . . . . ?
C37 C23 N13 N12 0.1(7) . . . . ?
C24 C23 N13 Cu2 1.4(5) . . . . ?
C37 C23 N13 Cu2 -175.9(3) . . . . ?
C22 N12 N13 C23 -172.6(4) . . . . ?
C22 N12 N13 Cu2 3.1(6) . . . . ?
C23 C24 N14 N15 176.8(3) . . . . ?
C35 C24 N14 N15 -1.6(6) . . . . ?
C23 C24 N14 Cu2 1.7(5) . . . . ?
C35 C24 N14 Cu2 -176.8(3) . . . . ?
N16 C25 N15 N14 179.8(3) . . . . ?
S4 C25 N15 N14 -1.0(5) . . . . ?
C24 N14 N15 C25 -176.4(4) . . . . ?
Cu2 N14 N15 C25 -1.6(4) . . . . ?
N15 C25 N16 C26 1.3(6) . . . . ?
S4 C25 N16 C26 -177.9(3) . . . . ?
C27 C26 N16 C25 -86.9(5) . . . . ?
N20 C33 N17 N18 -2.5(6) . . . . ?
C30 C33 N17 N18 177.5(3) . . . . ?
C33 N17 N18 C34 -1.1(6) . . . . ?
N19 C34 N18 N17 3.7(7) . . . . ?
N18 C34 N19 N20 -2.6(7) . . . . ?
C34 N19 N20 C33 -1.0(6) . . . . ?
N17 C33 N20 N19 3.6(6) . . . . ?
C30 C33 N20 N19 -176.4(3) . . . . ?
N2 C3 S1 Cu1 -1.3(4) . . . . ?
N1 C3 S1 Cu1 178.6(3) . . . . ?
N5 C6 S2 Cu1 -0.8(3) . . . . ?
N6 C6 S2 Cu1 -179.5(3) . . . . ?
N12 C22 S3 Cu2 3.7(5) . . . . ?
N11 C22 S3 Cu2 -176.0(4) . . . . ?
N15 C25 S4 Cu2 2.6(3) . . . . ?
N16 C25 S4 Cu2 -178.2(3) . . . . ?
